data_4334064
loop_
_publ_author_name
'Bastien Boff'
'Christian Gaiddon'
'Michel Pfeffer'

_publ_section_title
;
 Cancer Cell Cytotoxicity of Cyclometalated Compounds Obtained with
 Osmium(II) Complexes
;
_journal_name_full 'Inorganic Chemistry'
_journal_page_first 2705
_journal_page_last 2715
_journal_paper_doi 10.1021/ic302779q
_journal_volume 52
_journal_year 2013
_chemical_formula_moiety '    C17 H17 N2 O Os, F6 P'
_chemical_formula_sum 'C17 H17 F6 N2 O Os P'
_chemical_formula_weight 600.50
_chemical_name_systematic
;
 ?
;
_space_group_IT_number 33
_symmetry_cell_setting orthorhombic
_symmetry_space_group_name_Hall 'P 2c -2n'
_symmetry_space_group_name_H-M 'P n a 21'
_atom_sites_solution_hydrogens geom
_atom_sites_solution_primary direct
_atom_sites_solution_secondary difmap
_audit_creation_method SHELXL-97
_cell_angle_alpha 90.00
_cell_angle_beta 90.00
_cell_angle_gamma 90.00
_cell_formula_units_Z 4
_cell_length_a 11.6190(3)
_cell_length_b 9.6830(3)
_cell_length_c 16.5337(4)
_cell_measurement_reflns_used 9471
_cell_measurement_temperature 173(2)
_cell_measurement_theta_max 27.485
_cell_measurement_theta_min 0.998
_cell_volume 1860.15(9)
_computing_cell_refinement 'Denzo (Nonius B.V., 1998)'
_computing_data_collection 'Collect (Nonius B.V., 1998)'
_computing_data_reduction 'Denzo (Nonius B.V., 1998)'
_computing_molecular_graphics 'PLATON 98 (Spek, 1998)'
_computing_publication_material 'SHELXL-97 (Sheldrick, 1997)'
_computing_structure_refinement 'SHELXL-97 (Sheldrick, 1997)'
_computing_structure_solution 'SHELXS-97 (Sheldrick, 1997)'
_diffrn_ambient_temperature 173(2)
_diffrn_measured_fraction_theta_full 0.999
_diffrn_measured_fraction_theta_max 0.999
_diffrn_measurement_device_type KappaCCD
_diffrn_measurement_method 'phi and omega scans'
_diffrn_radiation_monochromator graphite
_diffrn_radiation_source ' sealed tube'
_diffrn_radiation_type MoK\a
_diffrn_radiation_wavelength 0.71073
_diffrn_reflns_av_R_equivalents 0.0386
_diffrn_reflns_av_sigmaI/netI 0.0335
_diffrn_reflns_limit_h_max 14
_diffrn_reflns_limit_h_min -15
_diffrn_reflns_limit_k_max 12
_diffrn_reflns_limit_k_min -9
_diffrn_reflns_limit_l_max 19
_diffrn_reflns_limit_l_min -21
_diffrn_reflns_number 12323
_diffrn_reflns_theta_full 27.49
_diffrn_reflns_theta_max 27.49
_diffrn_reflns_theta_min 2.44
_exptl_absorpt_coefficient_mu 7.009
_exptl_absorpt_correction_T_max 0.54177
_exptl_absorpt_correction_T_min 0.40457
_exptl_absorpt_correction_type multi-scan
_exptl_absorpt_process_details 'MULscanABS in PLATON (Spek, 2003)'
_exptl_crystal_colour yellow
_exptl_crystal_density_diffrn 2.144
_exptl_crystal_description prism
_exptl_crystal_F_000 1144
_exptl_crystal_size_max 0.30
_exptl_crystal_size_mid 0.10
_exptl_crystal_size_min 0.05
_refine_diff_density_max 1.294
_refine_diff_density_min -1.653
_refine_diff_density_rms 0.160
_refine_ls_abs_structure_details 'Flack H D (1983), Acta Cryst. A39, 876-881'
_refine_ls_abs_structure_Flack 1.00(2)
_refine_ls_extinction_method none
_refine_ls_goodness_of_fit_ref 1.067
_refine_ls_hydrogen_treatment constr
_refine_ls_matrix_type full
_refine_ls_number_parameters 224
_refine_ls_number_reflns 4141
_refine_ls_number_restraints 1
_refine_ls_restrained_S_all 1.067
_refine_ls_R_factor_all 0.0499
_refine_ls_R_factor_gt 0.0463
_refine_ls_shift/su_max 0.002
_refine_ls_shift/su_mean 0.000
_refine_ls_structure_factor_coef Fsqd
_refine_ls_weighting_details 'calc w=1/[\s^2^(Fo^2^)+(0.0862P)^2^+16.0069P] where P=(Fo^2^+2Fc^2^)/3'
_refine_ls_weighting_scheme calc
_refine_ls_wR_factor_gt 0.1322
_refine_ls_wR_factor_ref 0.1355
_reflns_number_gt 3826
_reflns_number_total 4141
_reflns_threshold_expression I>2sigma(I)
_cod_data_source_file ic302779q_si_006.cif
_cod_data_source_block shelxl
_cod_depositor_comments
;
The following automatic conversions were performed:

'_exptl_absorpt_correction_type' value 'multi-scan ' changed to
'multi-scan' according to the built-in table from CIF Core dictionary
named 'cif_core.dic' version 2.4.1 from 2010-06-29.

Automatic conversion script
Id: cif_fix_values 2281 2013-09-26 08:29:07Z andrius 
;
_cod_original_sg_symbol_Hall 'P 2c -2n  '
_cod_original_sg_symbol_H-M 'P n a 21 '
_cod_database_code 4334064

loop_
_symmetry_equiv_pos_as_xyz
'x, y, z'
'-x, -y, z+1/2'
'-x+1/2, y+1/2, z+1/2'
'x+1/2, -y+1/2, z'

loop_
_atom_site_label
_atom_site_type_symbol
_atom_site_fract_x
_atom_site_fract_y
_atom_site_fract_z
_atom_site_U_iso_or_equiv
_atom_site_adp_type
_atom_site_occupancy
_atom_site_symmetry_multiplicity
_atom_site_calc_flag
_atom_site_refinement_flags
C1 C 0.4907(10) 0.9868(14) 0.4938(8) 0.026(2) Uani 1 1 d .
C2 C 0.5704(12) 1.0556(13) 0.5384(8) 0.030(3) Uani 1 1 d .
H2 H 0.5725 1.1535 0.5355 0.036 Uiso 1 1 calc R
C3 C 0.6497(10) 0.9877(17) 0.5885(10) 0.040(3) Uani 1 1 d .
H3 H 0.7035 1.0398 0.6191 0.048 Uiso 1 1 calc R
C4 C 0.6497(10) 0.8430(16) 0.5935(8) 0.040(3) Uani 1 1 d .
H4 H 0.7041 0.7966 0.6267 0.047 Uiso 1 1 calc R
C5 C 0.5688(10) 0.7682(12) 0.5491(7) 0.031(2) Uani 1 1 d .
H5 H 0.5672 0.6702 0.5517 0.037 Uiso 1 1 calc R
C6 C 0.4895(9) 0.8403(11) 0.5005(6) 0.025(2) Uani 1 1 d .
C7 C 0.4020(9) 0.7754(10) 0.4525(6) 0.0240(19) Uani 1 1 d .
C8 C 0.2830(9) 0.6243(11) 0.3941(6) 0.027(2) Uani 1 1 d .
H8A H 0.2174 0.5830 0.4237 0.032 Uiso 1 1 calc R
H8B H 0.3024 0.5642 0.3476 0.032 Uiso 1 1 calc R
C9 C 0.2537(10) 0.7699(11) 0.3656(7) 0.031(2) Uani 1 1 d .
H9A H 0.2698 0.7818 0.3072 0.037 Uiso 1 1 calc R
H9B H 0.1721 0.7929 0.3764 0.037 Uiso 1 1 calc R
C10 C 0.1775(12) 1.1076(13) 0.4322(9) 0.0484(15) Uani 1 1 d .
H10 H 0.1163 1.0426 0.4320 0.058 Uiso 1 1 calc R
C11 C 0.2090(13) 1.1689(15) 0.3593(10) 0.0484(15) Uani 1 1 d .
H11 H 0.1672 1.1515 0.3110 0.058 Uiso 1 1 calc R
C12 C 0.3108(14) 1.2631(16) 0.3599(10) 0.0484(15) Uani 1 1 d .
H12 H 0.3401 1.3029 0.3116 0.058 Uiso 1 1 calc R
C13 C 0.3634(12) 1.2908(16) 0.4390(9) 0.0484(15) Uani 1 1 d .
H13 H 0.4264 1.3528 0.4441 0.058 Uiso 1 1 calc R
C14 C 0.3185(14) 1.2240(15) 0.5059(10) 0.0484(15) Uani 1 1 d .
H14 H 0.3529 1.2418 0.5570 0.058 Uiso 1 1 calc R
C15 C 0.2303(13) 1.1364(15) 0.5035(10) 0.0484(15) Uani 1 1 d .
H15 H 0.2041 1.0938 0.5519 0.058 Uiso 1 1 calc R
C16 C 0.5403(13) 1.0237(16) 0.2719(8) 0.038(3) Uani 1 1 d .
C17 C 0.6154(14) 1.017(3) 0.2026(10) 0.057(4) Uani 1 1 d .
H17A H 0.5723 0.9831 0.1558 0.085 Uiso 1 1 calc R
H17B H 0.6797 0.9548 0.2141 0.085 Uiso 1 1 calc R
H17C H 0.6453 1.1098 0.1909 0.085 Uiso 1 1 calc R
F1 F 0.3953(10) 0.4662(14) 0.1991(7) 0.072(3) Uani 1 1 d .
F2 F 0.5840(10) 0.4314(12) 0.1900(7) 0.075(4) Uani 1 1 d .
F3 F 0.6139(10) 0.6632(16) 0.1944(6) 0.085(4) Uani 1 1 d .
F4 F 0.4232(13) 0.6964(12) 0.2027(7) 0.092(4) Uani 1 1 d .
F5 F 0.5095(9) 0.5614(11) 0.2937(5) 0.066(3) Uani 1 1 d .
F6 F 0.4961(8) 0.5706(8) 0.1009(5) 0.048(2) Uani 1 1 d .
N1 N 0.3344(7) 0.8565(7) 0.4171(11) 0.0284(18) Uani 1 1 d .
N2 N 0.4792(10) 1.0356(13) 0.3264(7) 0.032(2) Uani 1 1 d .
O1 O 0.3816(7) 0.6408(8) 0.4471(5) 0.0338(19) Uani 1 1 d .
Os1 Os 0.36262(2) 1.06707(3) 0.41805(5) 0.01925(13) Uani 1 1 d .
P1 P 0.5038(3) 0.5661(3) 0.19719(19) 0.0341(7) Uani 1 1 d .

loop_
_atom_site_aniso_label
_atom_site_aniso_U_11
_atom_site_aniso_U_22
_atom_site_aniso_U_33
_atom_site_aniso_U_23
_atom_site_aniso_U_13
_atom_site_aniso_U_12
C1 0.016(5) 0.034(7) 0.027(6) 0.008(5) 0.007(4) 0.001(5)
C2 0.033(7) 0.031(6) 0.026(6) -0.003(4) -0.010(5) 0.000(5)
C3 0.029(6) 0.049(8) 0.041(8) 0.008(7) -0.013(5) -0.005(5)
C4 0.034(6) 0.052(8) 0.033(6) 0.005(6) -0.007(5) 0.006(5)
C5 0.029(5) 0.027(6) 0.038(6) 0.004(4) -0.005(5) 0.003(4)
C6 0.022(5) 0.029(5) 0.024(5) 0.000(4) 0.004(4) 0.000(4)
C7 0.030(5) 0.019(5) 0.023(4) -0.002(4) 0.001(4) 0.001(4)
C8 0.028(5) 0.024(5) 0.028(6) -0.004(3) -0.002(4) -0.003(4)
C9 0.029(5) 0.024(5) 0.040(6) -0.003(4) -0.005(4) -0.004(4)
C10 0.048(3) 0.037(3) 0.061(4) -0.006(3) -0.003(3) 0.021(2)
C11 0.048(3) 0.037(3) 0.061(4) -0.006(3) -0.003(3) 0.021(2)
C12 0.048(3) 0.037(3) 0.061(4) -0.006(3) -0.003(3) 0.021(2)
C13 0.048(3) 0.037(3) 0.061(4) -0.006(3) -0.003(3) 0.021(2)
C14 0.048(3) 0.037(3) 0.061(4) -0.006(3) -0.003(3) 0.021(2)
C15 0.048(3) 0.037(3) 0.061(4) -0.006(3) -0.003(3) 0.021(2)
C16 0.041(7) 0.043(7) 0.030(7) -0.004(6) 0.000(6) 0.003(6)
C17 0.038(7) 0.103(14) 0.030(8) -0.006(9) 0.002(6) -0.003(9)
F1 0.055(5) 0.097(8) 0.065(7) 0.008(6) 0.010(5) -0.037(6)
F2 0.065(7) 0.105(10) 0.054(6) 0.012(5) 0.004(5) 0.042(6)
F3 0.072(6) 0.131(12) 0.051(6) -0.010(6) 0.003(5) -0.058(7)
F4 0.126(11) 0.078(8) 0.073(7) -0.002(6) 0.009(7) 0.059(8)
F5 0.055(6) 0.124(10) 0.019(4) 0.002(4) -0.001(4) -0.008(5)
F6 0.054(5) 0.062(6) 0.029(4) 0.007(3) -0.006(4) -0.007(4)
N1 0.024(3) 0.021(3) 0.041(5) 0.005(7) 0.022(7) 0.000(3)
N2 0.032(6) 0.040(6) 0.023(5) -0.001(4) -0.005(4) 0.002(5)
O1 0.045(5) 0.020(4) 0.036(4) 0.003(3) -0.005(3) -0.002(3)
Os1 0.01936(18) 0.01687(18) 0.0215(2) -0.0005(4) -0.0010(3) 0.00083(10)
P1 0.0265(14) 0.0501(19) 0.0256(14) 0.0032(12) -0.0002(12) -0.0028(12)

loop_
_atom_type_symbol
_atom_type_description
_atom_type_scat_dispersion_real
_atom_type_scat_dispersion_imag
_atom_type_scat_source
C C 0.0033 0.0016 'International Tables Vol C Tables 4.2.6.8 and 6.1.1.4'
H H 0.0000 0.0000 'International Tables Vol C Tables 4.2.6.8 and 6.1.1.4'
F F 0.0171 0.0103 'International Tables Vol C Tables 4.2.6.8 and 6.1.1.4'
N N 0.0061 0.0033 'International Tables Vol C Tables 4.2.6.8 and 6.1.1.4'
O O 0.0106 0.0060 'International Tables Vol C Tables 4.2.6.8 and 6.1.1.4'
Os Os -1.2165 7.6030 'International Tables Vol C Tables 4.2.6.8 and 6.1.1.4'
P P 0.1023 0.0942 'International Tables Vol C Tables 4.2.6.8 and 6.1.1.4'

loop_
_geom_angle_atom_site_label_1
_geom_angle_atom_site_label_2
_geom_angle_atom_site_label_3
_geom_angle
C2 C1 C6 117.0(11)
C2 C1 Os1 128.8(10)
C6 C1 Os1 114.1(8)
C1 C2 C3 122.6(13)
C1 C2 H2 118.7
C3 C2 H2 118.7
C2 C3 C4 120.2(12)
C2 C3 H3 119.9
C4 C3 H3 119.9
C5 C4 C3 119.1(11)
C5 C4 H4 120.4
C3 C4 H4 120.4
C4 C5 C6 118.9(11)
C4 C5 H5 120.5
C6 C5 H5 120.5
C5 C6 C1 122.2(10)
C5 C6 C7 124.2(10)
C1 C6 C7 113.6(10)
N1 C7 O1 118.1(11)
N1 C7 C6 115.3(10)
O1 C7 C6 126.4(10)
O1 C8 C9 105.1(8)
O1 C8 H8A 110.7
C9 C8 H8A 110.7
O1 C8 H8B 110.7
C9 C8 H8B 110.7
H8A C8 H8B 108.8
N1 C9 C8 101.6(9)
N1 C9 H9A 111.5
C8 C9 H9A 111.5
N1 C9 H9B 111.5
C8 C9 H9B 111.5
H9A C9 H9B 109.3
C15 C10 C11 123.1(15)
C15 C10 Os1 71.8(8)
C11 C10 Os1 74.2(8)
C15 C10 H10 118.5
C11 C10 H10 118.5
Os1 C10 H10 127.9
C10 C11 C12 117.5(14)
C10 C11 Os1 69.5(8)
C12 C11 Os1 68.7(8)
C10 C11 H11 121.2
C12 C11 H11 121.2
Os1 C11 H11 133.5
C13 C12 C11 116.6(15)
C13 C12 Os1 69.9(9)
C11 C12 Os1 72.2(8)
C13 C12 H12 121.7
C11 C12 H12 121.7
Os1 C12 H12 128.1
C14 C13 C12 118.0(14)
C14 C13 Os1 70.3(8)
C12 C13 Os1 71.1(9)
C14 C13 H13 121.0
C12 C13 H13 121.0
Os1 C13 H13 129.9
C15 C14 C13 124.4(16)
C15 C14 Os1 73.4(9)
C13 C14 Os1 72.7(9)
C15 C14 H14 117.8
C13 C14 H14 117.8
Os1 C14 H14 128.7
C14 C15 C10 120.3(16)
C14 C15 Os1 71.0(9)
C10 C15 Os1 72.2(8)
C14 C15 H15 119.9
C10 C15 H15 119.9
Os1 C15 H15 129.4
N2 C16 C17 176.5(18)
C16 C17 H17A 109.5
C16 C17 H17B 109.5
H17A C17 H17B 109.5
C16 C17 H17C 109.5
H17A C17 H17C 109.5
H17B C17 H17C 109.5
C7 N1 C9 107.6(8)
C7 N1 Os1 121.0(9)
C9 N1 Os1 130.3(9)
C16 N2 Os1 175.5(11)
C7 O1 C8 106.8(8)
N2 Os1 N1 87.3(5)
N2 Os1 C1 85.3(5)
N1 Os1 C1 75.6(5)
N2 Os1 C14 139.1(6)
N1 Os1 C14 131.3(6)
C1 Os1 C14 91.6(5)
N2 Os1 C15 169.2(5)
N1 Os1 C15 101.3(5)
C1 Os1 C15 103.1(5)
C14 Os1 C15 35.6(6)
N2 Os1 C13 105.1(5)
N1 Os1 C13 167.6(6)
C1 Os1 C13 105.6(5)
C14 Os1 C13 37.0(6)
C15 Os1 C13 66.4(6)
N2 Os1 C10 138.5(5)
N1 Os1 C10 91.2(4)
C1 Os1 C10 134.2(5)
C14 Os1 C10 64.6(6)
C15 Os1 C10 36.0(6)
C13 Os1 C10 79.1(5)
N2 Os1 C12 89.2(5)
N1 Os1 C12 143.2(6)
C1 Os1 C12 140.5(6)
C14 Os1 C12 68.0(6)
C15 Os1 C12 80.0(6)
C13 Os1 C12 38.9(6)
C10 Os1 C12 68.1(6)
N2 Os1 C11 105.6(5)
N1 Os1 C11 107.6(5)
C1 Os1 C11 168.7(5)
C14 Os1 C11 78.2(6)
C15 Os1 C11 65.8(6)
C13 Os1 C11 68.9(5)
C10 Os1 C11 36.3(6)
C12 Os1 C11 39.0(6)
F4 P1 F3 90.4(8)
F4 P1 F1 90.9(8)
F3 P1 F1 178.7(8)
F4 P1 F6 90.2(6)
F3 P1 F6 90.0(5)
F1 P1 F6 89.6(5)
F4 P1 F5 89.4(6)
F3 P1 F5 90.7(5)
F1 P1 F5 89.8(6)
F6 P1 F5 179.2(5)
F4 P1 F2 178.6(7)
F3 P1 F2 90.6(8)
F1 P1 F2 88.1(7)
F6 P1 F2 88.9(5)
F5 P1 F2 91.5(6)

loop_
_geom_bond_atom_site_label_1
_geom_bond_atom_site_label_2
_geom_bond_distance
C1 C2 1.357(18)
C1 C6 1.423(18)
C1 Os1 2.095(12)
C2 C3 1.403(18)
C2 H2 0.9500
C3 C4 1.40(2)
C3 H3 0.9500
C4 C5 1.396(18)
C4 H4 0.9500
C5 C6 1.408(15)
C5 H5 0.9500
C6 C7 1.434(15)
C7 N1 1.255(16)
C7 O1 1.328(13)
C8 O1 1.452(13)
C8 C9 1.525(15)
C8 H8A 0.9900
C8 H8B 0.9900
C9 N1 1.519(17)
C9 H9A 0.9900
C9 H9B 0.9900
C10 C15 1.36(2)
C10 C11 1.39(2)
C10 Os1 2.198(13)
C10 H10 0.9500
C11 C12 1.49(2)
C11 Os1 2.259(14)
C11 H11 0.9500
C12 C13 1.47(2)
C12 Os1 2.211(15)
C12 H12 0.9500
C13 C14 1.38(2)
C13 Os1 2.194(15)
C13 H13 0.9500
C14 C15 1.33(2)
C14 Os1 2.164(14)
C14 H14 0.9500
C15 Os1 2.194(15)
C15 H15 0.9500
C16 N2 1.152(18)
C16 C17 1.44(2)
C17 H17A 0.9800
C17 H17B 0.9800
C17 H17C 0.9800
F1 P1 1.589(10)
F2 P1 1.608(10)
F3 P1 1.589(11)
F4 P1 1.573(11)
F5 P1 1.598(9)
F6 P1 1.595(8)
N1 Os1 2.065(7)
N2 Os1 2.056(12)

loop_
_geom_torsion_atom_site_label_1
_geom_torsion_atom_site_label_2
_geom_torsion_atom_site_label_3
_geom_torsion_atom_site_label_4
_geom_torsion
C6 C1 C2 C3 1(2)
Os1 C1 C2 C3 178.3(11)
C1 C2 C3 C4 1(2)
C2 C3 C4 C5 -1(2)
C3 C4 C5 C6 0.1(18)
C4 C5 C6 C1 1.3(17)
C4 C5 C6 C7 -179.6(11)
C2 C1 C6 C5 -1.7(16)
Os1 C1 C6 C5 -179.6(9)
C2 C1 C6 C7 179.2(11)
Os1 C1 C6 C7 1.2(12)
C5 C6 C7 N1 175.6(12)
C1 C6 C7 N1 -5.3(15)
C5 C6 C7 O1 0.7(18)
C1 C6 C7 O1 179.8(10)
O1 C8 C9 N1 -7.1(11)
C15 C10 C11 C12 4.3(19)
Os1 C10 C11 C12 -50.8(10)
C15 C10 C11 Os1 55.1(11)
C10 C11 C12 C13 -4.5(18)
Os1 C11 C12 C13 -55.7(10)
C10 C11 C12 Os1 51.2(10)
C11 C12 C13 C14 2.7(18)
Os1 C12 C13 C14 -54.2(11)
C11 C12 C13 Os1 56.9(10)
C12 C13 C14 C15 0(2)
Os1 C13 C14 C15 -54.9(12)
C12 C13 C14 Os1 54.6(11)
C13 C14 C15 C10 0(2)
Os1 C14 C15 C10 -54.8(11)
C13 C14 C15 Os1 54.5(13)
C11 C10 C15 C14 -2(2)
Os1 C10 C15 C14 54.3(11)
C11 C10 C15 Os1 -56.2(12)
O1 C7 N1 C9 -8.2(16)
C6 C7 N1 C9 176.4(9)
O1 C7 N1 Os1 -177.4(8)
C6 C7 N1 Os1 7.2(16)
C8 C9 N1 C7 9.1(13)
C8 C9 N1 Os1 177.0(8)
N1 C7 O1 C8 3.2(14)
C6 C7 O1 C8 178.0(10)
C9 C8 O1 C7 3.2(11)
C7 N1 Os1 N2 80.8(12)
C9 N1 Os1 N2 -85.7(11)
C7 N1 Os1 C1 -5.0(11)
C9 N1 Os1 C1 -171.5(12)
C7 N1 Os1 C14 -84.1(11)
C9 N1 Os1 C14 109.4(13)
C7 N1 Os1 C15 -105.8(12)
C9 N1 Os1 C15 87.8(12)
C7 N1 Os1 C13 -102(2)
C9 N1 Os1 C13 91(3)
C7 N1 Os1 C10 -140.6(12)
C9 N1 Os1 C10 52.9(11)
C7 N1 Os1 C12 165.9(11)
C9 N1 Os1 C12 -0.6(16)
C7 N1 Os1 C11 -173.7(11)
C9 N1 Os1 C11 19.8(12)
C2 C1 Os1 N2 95.5(13)
C6 C1 Os1 N2 -86.8(7)
C2 C1 Os1 N1 -176.0(13)
C6 C1 Os1 N1 1.6(8)
C2 C1 Os1 C14 -43.6(13)
C6 C1 Os1 C14 134.1(9)
C2 C1 Os1 C15 -77.6(12)
C6 C1 Os1 C15 100.1(9)
C2 C1 Os1 C13 -8.8(13)
C6 C1 Os1 C13 168.8(8)
C2 C1 Os1 C10 -98.7(13)
C6 C1 Os1 C10 78.9(11)
C2 C1 Os1 C12 12.5(16)
C6 C1 Os1 C12 -169.8(8)
C2 C1 Os1 C11 -68(3)
C6 C1 Os1 C11 109(3)
C15 C14 Os1 N2 164.9(9)
C13 C14 Os1 N2 29.6(13)
C15 C14 Os1 N1 -38.5(12)
C13 C14 Os1 N1 -173.7(7)
C15 C14 Os1 C1 -110.5(10)
C13 C14 Os1 C1 114.2(9)
C13 C14 Os1 C15 -135.2(14)
C15 C14 Os1 C13 135.2(14)
C15 C14 Os1 C10 28.9(9)
C13 C14 Os1 C10 -106.3(10)
C15 C14 Os1 C12 104.2(11)
C13 C14 Os1 C12 -31.0(8)
C15 C14 Os1 C11 64.6(10)
C13 C14 Os1 C11 -70.6(9)
C14 C15 Os1 N2 -66(3)
C10 C15 Os1 N2 66(3)
C14 C15 Os1 N1 151.6(10)
C10 C15 Os1 N1 -76.3(10)
C14 C15 Os1 C1 73.9(10)
C10 C15 Os1 C1 -153.9(9)
C10 C15 Os1 C14 132.1(14)
C14 C15 Os1 C13 -27.6(9)
C10 C15 Os1 C13 104.5(10)
C14 C15 Os1 C10 -132.1(14)
C14 C15 Os1 C12 -65.8(10)
C10 C15 Os1 C12 66.3(9)
C14 C15 Os1 C11 -104.1(10)
C10 C15 Os1 C11 28.0(9)
C14 C13 Os1 N2 -160.4(9)
C12 C13 Os1 N2 69.1(9)
C14 C13 Os1 N1 23(3)
C12 C13 Os1 N1 -108(3)
C14 C13 Os1 C1 -71.1(9)
C12 C13 Os1 C1 158.4(8)
C12 C13 Os1 C14 -130.5(12)
C14 C13 Os1 C15 26.6(9)
C12 C13 Os1 C15 -103.9(9)
C14 C13 Os1 C10 62.0(9)
C12 C13 Os1 C10 -68.5(9)
C14 C13 Os1 C12 130.5(12)
C14 C13 Os1 C11 98.4(10)
C12 C13 Os1 C11 -32.1(9)
C15 C10 Os1 N2 -165.1(9)
C11 C10 Os1 N2 -31.4(12)
C15 C10 Os1 N1 107.6(10)
C11 C10 Os1 N1 -118.7(10)
C15 C10 Os1 C1 36.7(12)
C11 C10 Os1 C1 170.3(8)
C15 C10 Os1 C14 -28.5(9)
C11 C10 Os1 C14 105.2(10)
C11 C10 Os1 C15 133.7(13)
C15 C10 Os1 C13 -64.6(10)
C11 C10 Os1 C13 69.1(9)
C15 C10 Os1 C12 -103.6(10)
C11 C10 Os1 C12 30.1(9)
C15 C10 Os1 C11 -133.7(13)
C13 C12 Os1 N2 -115.5(9)
C11 C12 Os1 N2 116.3(9)
C13 C12 Os1 N1 160.1(9)
C11 C12 Os1 N1 31.9(13)
C13 C12 Os1 C1 -33.9(13)
C11 C12 Os1 C1 -162.1(8)
C13 C12 Os1 C14 29.6(8)
C11 C12 Os1 C14 -98.5(10)
C13 C12 Os1 C15 64.5(9)
C11 C12 Os1 C15 -63.6(9)
C11 C12 Os1 C13 -128.1(13)
C13 C12 Os1 C10 100.0(9)
C11 C12 Os1 C10 -28.1(9)
C13 C12 Os1 C11 128.1(13)
C10 C11 Os1 N2 159.0(8)
C12 C11 Os1 N2 -68.5(9)
C10 C11 Os1 N1 66.9(10)
C12 C11 Os1 N1 -160.6(9)
C10 C11 Os1 C1 -38(3)
C12 C11 Os1 C1 95(3)
C10 C11 Os1 C14 -63.0(9)
C12 C11 Os1 C14 69.5(10)
C10 C11 Os1 C15 -27.8(9)
C12 C11 Os1 C15 104.7(10)
C10 C11 Os1 C13 -100.5(10)
C12 C11 Os1 C13 32.0(9)
C12 C11 Os1 C10 132.5(13)
C10 C11 Os1 C12 -132.5(13)
